data_1560714
loop_
_publ_author_name
'Mesbah, Adel'
'Prakash, Jai'
'Beard, Jessica C.'
'Malliakas, Christos D.'
'Leb\`egue, S\'ebastien'
'Ibers, James A.'

_publ_section_title
;
 Syntheses, modulated crystal structures of Ba6&#x2212;2xU2+xAg4Se12
 (x&#x202F;=&#x202F;0 and 0.5), and crystal structure and spectroscopy of
 Sr4Th2.78Cu4S12
;
_journal_name_full 'Journal of Solid State Chemistry'
_journal_page_first 30
_journal_page_last 35
_journal_paper_doi 10.1016/j.jssc.2018.08.025
_journal_volume 268
_journal_year 2018
_chemical_absolute_configuration ad
_chemical_formula_moiety 'Cu8 S24 Th5.78, 8(Sr)'
_chemical_formula_sum 'Cu8 S24 Sr8 Th5.78'
_chemical_formula_weight 3317.59
_space_group_crystal_system orthorhombic
_space_group_IT_number 31
_space_group_name_Hall 'P 2ac -2'
_space_group_name_H-M_alt 'P m n 21'
_atom_sites_solution_hydrogens .
_atom_sites_solution_primary direct
_cell_angle_alpha 90
_cell_angle_beta 90
_cell_angle_gamma 90
_cell_formula_units_Z 1
_cell_length_a 8.2292(3)
_cell_length_b 11.5252(4)
_cell_length_c 11.1483(4)
_cell_measurement_reflns_used 9929
_cell_measurement_temperature 100(2)
_cell_measurement_theta_max 35.580
_cell_measurement_theta_min 2.542
_cell_volume 1057.34(7)
_computing_cell_refinement 'SAINT v8.37A (Bruker, 2015)'
_computing_data_collection 'APEX2 V2014.11-0 (Bruker, 2014)'
_computing_data_reduction 'SAINT v8.37A (Bruker, 2015)'
_computing_molecular_graphics 'Olex2 (Dolomanov et al., 2009)'
_computing_publication_material 'Olex2 (Dolomanov et al., 2009)'
_computing_structure_refinement 'ShelXL (Sheldrick, 2015)'
_computing_structure_solution 'ShelXS (Sheldrick, 2008)'
_diffrn_ambient_temperature 100.0
_diffrn_detector_area_resol_mean 8
_diffrn_measured_fraction_theta_full 0.998
_diffrn_measured_fraction_theta_max 0.998
_diffrn_measurement_device_type 'Bruker Kappa APEX CCD area detector'
_diffrn_measurement_method '\w and \f scans'
_diffrn_radiation_monochromator 'Quazar optics'
_diffrn_radiation_type MoK\a
_diffrn_radiation_wavelength 0.71073
_diffrn_reflns_av_R_equivalents 0.0267
_diffrn_reflns_av_unetI/netI 0.0185
_diffrn_reflns_Laue_measured_fraction_full 0.998
_diffrn_reflns_Laue_measured_fraction_max 0.998
_diffrn_reflns_limit_h_max 11
_diffrn_reflns_limit_h_min -9
_diffrn_reflns_limit_k_max 16
_diffrn_reflns_limit_k_min -16
_diffrn_reflns_limit_l_max 15
_diffrn_reflns_limit_l_min -15
_diffrn_reflns_number 20670
_diffrn_reflns_point_group_measured_fraction_full 0.999
_diffrn_reflns_point_group_measured_fraction_max 0.998
_diffrn_reflns_theta_full 25.242
_diffrn_reflns_theta_max 30.000
_diffrn_reflns_theta_min 2.542
_diffrn_source microsource
_diffrn_standards_number .
_exptl_absorpt_coefficient_mu 35.305
_exptl_absorpt_correction_T_max 0.7471
_exptl_absorpt_correction_T_min 0.4422
_exptl_absorpt_correction_type multi-scan
_exptl_absorpt_process_details
'SADABS-2014/5 (Bruker,2014/5) was used for absorption correction. wR2(int) was 0.0706 before and 0.0437 after correction. The Ratio of minimum to maximum transmission is 0.5919. The \l/2 correction factor is Not present.'
_exptl_crystal_colour black
_exptl_crystal_colour_primary black
_exptl_crystal_density_diffrn 5.210
_exptl_crystal_description needle
_exptl_crystal_F_000 1439
_exptl_crystal_size_max 0.412
_exptl_crystal_size_mid 0.036
_exptl_crystal_size_min 0.025
_refine_diff_density_max 2.643
_refine_diff_density_min -3.197
_refine_diff_density_rms 0.459
_refine_ls_abs_structure_details
;
 Refined as an inversion twin.
;
_refine_ls_abs_structure_Flack 0.50(3)
_refine_ls_extinction_coef 0.00076(7)
_refine_ls_extinction_expression Fc^*^=kFc[1+0.001xFc^2^\l^3^/sin(2\q)]^-1/4^
_refine_ls_extinction_method 'SHELXL-2016/6 (Sheldrick 2016)'
_refine_ls_goodness_of_fit_ref 1.203
_refine_ls_hydrogen_treatment undef
_refine_ls_matrix_type full
_refine_ls_number_parameters 132
_refine_ls_number_reflns 3268
_refine_ls_number_restraints 1
_refine_ls_restrained_S_all 1.203
_refine_ls_R_factor_all 0.0305
_refine_ls_R_factor_gt 0.0247
_refine_ls_shift/su_max 0.000
_refine_ls_shift/su_mean 0.000
_refine_ls_structure_factor_coef Fsqd
_refine_ls_weighting_details 'w=1/[\s^2^(Fo^2^)+(0.0129P)^2^+6.9263P] where P=(Fo^2^+2Fc^2^)/3'
_refine_ls_weighting_scheme calc
_refine_ls_wR_factor_gt 0.0519
_refine_ls_wR_factor_ref 0.0541
_reflns_Friedel_coverage 0.910
_reflns_Friedel_fraction_full 0.999
_reflns_Friedel_fraction_max 0.998
_reflns_number_gt 2830
_reflns_number_total 3268
_reflns_threshold_expression 'I > 2\s(I)'
_cod_data_source_file Sr4Cu4Th3S12_TIDYC.CIF
_cod_data_source_block Cu4S12Sr4Th2.87
_cod_database_code 1560714
_shelx_space_group_comment
;
The symmetry employed for this shelxl refinement is uniquely defined
by the following loop, which should always be used as a source of
symmetry information in preference to the above space-group names.
They are only intended as comments.
;
_shelx_estimated_absorpt_t_max 0.472
_shelx_estimated_absorpt_t_min 0.024
_olex2_refinement_description
;
1. Twinned data refinement
 Scales: 0.50(3)
 0.50(3)
;
_olex2_submission_special_instructions 'No special instructions were received'

loop_
_space_group_symop_operation_xyz
'x, y, z'
'-x+1/2, -y, z+1/2'
'x+1/2, -y, z+1/2'
'-x, y, z'

loop_
_atom_site_label
_atom_site_type_symbol
_atom_site_fract_x
_atom_site_fract_y
_atom_site_fract_z
_atom_site_U_iso_or_equiv
_atom_site_adp_type
_atom_site_occupancy
_atom_site_site_symmetry_order
_atom_site_calc_flag
_atom_site_refinement_flags_posn
_atom_site_refinement_flags_adp
_atom_site_refinement_flags_occupancy
_atom_site_disorder_assembly
_atom_site_disorder_group
Th1 Th 0.000000 0.93452(7) 0.2620(3) 0.0131(2) Uani 0.883(3) 2 d S T P . .
Th2 Th 0.24978(5) 0.56558(7) 0.28066(6) 0.0083(2) Uani 0.679(3) 1 d . . . . .
Th3 Th 0.000000 0.06660(12) 0.7613(6) 0.0255(4) Uani 0.647(4) 2 d S T P . .
Sr1 Sr 0.000000 0.25585(16) 0.0873(2) 0.0128(4) Uani 1 2 d S T P . .
Sr2 Sr 0.24922(10) 0.24423(14) 0.45293(18) 0.0119(4) Uani 1 1 d . . . . .
Sr3 Sr 0.000000 0.74449(16) 0.5899(2) 0.0128(4) Uani 1 2 d S T P . .
Cu1 Cu 0.000000 0.4624(2) 0.5157(3) 0.0152(6) Uani 1 2 d S T P . .
Cu2 Cu 0.000000 0.5393(2) 0.0161(3) 0.0154(6) Uani 1 2 d S T P . .
Cu3 Cu 0.25117(14) 0.03672(19) 0.0264(2) 0.0126(5) Uani 1 1 d . . . . .
S1 S 0.000000 0.0555(4) 0.4895(6) 0.0112(11) Uani 1 2 d S T P . .
S2 S 0.2439(3) 0.8073(4) 0.3874(6) 0.0122(8) Uani 1 1 d . . . . .
S3 S 0.000000 0.6111(4) 0.8186(5) 0.0114(9) Uani 1 2 d S T P . .
S4 S 0.000000 0.3122(5) 0.6588(7) 0.0178(11) Uani 1 2 d S T P . .
S5 S 0.2444(3) 0.1078(4) 0.2193(5) 0.0171(9) Uani 1 1 d . . . . .
S6 S 0.000000 0.3901(4) 0.3183(5) 0.0114(9) Uani 1 2 d S T P . .
S7 S 0.2492(3) 0.4433(4) 0.0459(6) 0.0190(10) Uani 1 1 d . . . . .
S8 S 0.000000 0.9438(4) -0.0001(6) 0.0124(11) Uani 1 2 d S T P . .
S9 S 0.000000 0.6910(5) 0.1598(7) 0.0171(11) Uani 1 2 d S T P . .

loop_
_atom_site_aniso_label
_atom_site_aniso_U_11
_atom_site_aniso_U_22
_atom_site_aniso_U_33
_atom_site_aniso_U_23
_atom_site_aniso_U_13
_atom_site_aniso_U_12
Th1 0.0128(3) 0.0119(3) 0.0145(6) -0.0019(5) 0.000 0.000
Th2 0.0085(3) 0.0086(3) 0.0077(5) 0.0030(3) -0.00003(16) -0.00008(15)
Th3 0.0225(6) 0.0300(6) 0.0239(10) 0.0037(9) 0.000 0.000
Sr1 0.0120(9) 0.0138(8) 0.0126(12) 0.0010(8) 0.000 0.000
Sr2 0.0103(8) 0.0122(7) 0.0131(10) -0.0005(6) 0.0001(3) 0.0002(3)
Sr3 0.0127(9) 0.0143(8) 0.0113(11) -0.0008(8) 0.000 0.000
Cu1 0.0164(14) 0.0142(12) 0.0149(15) -0.0016(11) 0.000 0.000
Cu2 0.0168(14) 0.0138(12) 0.0156(15) 0.0014(11) 0.000 0.000
Cu3 0.0117(11) 0.0143(8) 0.0118(12) 0.0011(9) 0.0004(5) 0.0001(4)
S1 0.010(2) 0.0091(18) 0.014(3) -0.0003(18) 0.000 0.000
S2 0.0167(19) 0.0102(16) 0.0096(18) 0.0002(13) 0.0015(11) -0.0011(8)
S3 0.017(2) 0.0100(18) 0.008(2) 0.0027(17) 0.000 0.000
S4 0.022(2) 0.014(2) 0.018(3) -0.0004(19) 0.000 0.000
S5 0.018(2) 0.0172(19) 0.016(2) 0.0001(17) -0.0009(12) -0.0021(9)
S6 0.016(2) 0.0096(18) 0.008(2) -0.0022(17) 0.000 0.000
S7 0.014(2) 0.019(2) 0.024(3) -0.0003(19) 0.0002(9) 0.0001(10)
S8 0.011(2) 0.0097(18) 0.017(3) -0.0016(19) 0.000 0.000
S9 0.020(2) 0.018(2) 0.014(2) 0.0001(18) 0.000 0.000

loop_
_atom_type_symbol
_atom_type_description
_atom_type_scat_dispersion_real
_atom_type_scat_dispersion_imag
_atom_type_scat_source
Cu Cu 0.3201 1.2651 'International Tables Vol C Tables 4.2.6.8 and 6.1.1.4'
S S 0.1246 0.1234 'International Tables Vol C Tables 4.2.6.8 and 6.1.1.4'
Sr Sr -1.5307 3.2498 'International Tables Vol C Tables 4.2.6.8 and 6.1.1.4'
Th Th -7.2400 8.8979 'International Tables Vol C Tables 4.2.6.8 and 6.1.1.4'

loop_
_geom_angle_atom_site_label_1
_geom_angle_atom_site_label_2
_geom_angle_atom_site_label_3
_geom_angle
_geom_angle_site_symmetry_1
_geom_angle_site_symmetry_3
Cu3 Th1 Th3 124.74(17) 3_465 2_564
Cu3 Th1 Th3 55.51(10) 2_565 2_564
Cu3 Th1 Th3 125.66(16) 4_565 2_564
Cu3 Th1 Th3 54.29(10) 1_565 2_564
Cu3 Th1 Cu3 69.23(9) 2_565 3_465
Cu3 Th1 Cu3 155.08(3) 4_565 2_565
Cu3 Th1 Cu3 104.135(12) 1_565 2_565
Cu3 Th1 Cu3 104.135(12) 4_565 3_465
Cu3 Th1 Cu3 71.37(9) 4_565 1_565
Cu3 Th1 Cu3 155.08(3) 1_565 3_465
S1 Th1 Th3 90.18(12) 1_565 2_564
S1 Th1 Cu3 40.45(7) 1_565 3_465
S1 Th1 Cu3 119.29(9) 1_565 4_565
S1 Th1 Cu3 40.45(7) 1_565 2_565
S1 Th1 Cu3 119.29(9) 1_565 1_565
S1 Th1 S8 149.11(12) 1_565 .
S1 Th1 S9 140.91(19) 1_565 .
S2 Th1 Th3 45.22(11) . 2_564
S2 Th1 Th3 134.67(14) 4 2_564
S2 Th1 Cu3 92.64(15) . 3_465
S2 Th1 Cu3 41.10(12) 4 3_465
S2 Th1 Cu3 92.64(15) 4 2_565
S2 Th1 Cu3 97.11(10) . 1_565
S2 Th1 Cu3 160.88(16) . 4_565
S2 Th1 Cu3 160.88(16) 4 1_565
S2 Th1 Cu3 41.10(12) . 2_565
S2 Th1 Cu3 97.11(10) 4 4_565
S2 Th1 S1 79.51(15) . 1_565
S2 Th1 S1 79.51(15) 4 1_565
S2 Th1 S2 89.46(17) 4 .
S2 Th1 S5 86.91(12) . 1_565
S2 Th1 S5 158.58(19) . 4_565
S2 Th1 S5 86.91(12) 4 4_565
S2 Th1 S5 158.58(19) 4 1_565
S2 Th1 S8 120.58(14) . .
S2 Th1 S8 120.58(14) 4 .
S2 Th1 S9 73.04(10) . .
S2 Th1 S9 73.04(10) 4 .
S5 Th1 Th3 45.75(8) 1_565 2_564
S5 Th1 Th3 134.55(9) 4_565 2_564
S5 Th1 Cu3 117.98(14) 1_565 3_465
S5 Th1 Cu3 93.12(13) 4_565 1_565
S5 Th1 Cu3 70.98(13) 4_565 3_465
S5 Th1 Cu3 40.36(13) 1_565 1_565
S5 Th1 Cu3 40.36(13) 4_565 4_565
S5 Th1 Cu3 70.98(13) 1_565 2_565
S5 Th1 Cu3 117.98(14) 4_565 2_565
S5 Th1 Cu3 93.12(13) 1_565 4_565
S5 Th1 S1 79.07(15) 1_565 1_565
S5 Th1 S1 79.07(15) 4_565 1_565
S5 Th1 S5 88.81(16) 1_565 4_565
S5 Th1 S8 79.00(16) 4_565 .
S5 Th1 S8 79.00(16) 1_565 .
S5 Th1 S9 125.56(14) 1_565 .
S5 Th1 S9 125.56(14) 4_565 .
S8 Th1 Th3 89.90(13) . 2_564
S8 Th1 Cu3 144.48(5) . 2_565
S8 Th1 Cu3 41.17(7) . 1_565
S8 Th1 Cu3 144.48(5) . 3_465
S8 Th1 Cu3 41.17(7) . 4_565
S8 Th1 S9 69.98(18) . .
S9 Th1 Th3 89.79(5) . 2_564
S9 Th1 Cu3 91.67(14) . 4_565
S9 Th1 Cu3 113.14(12) . 3_465
S9 Th1 Cu3 113.14(12) . 2_565
S9 Th1 Cu3 91.67(14) . 1_565
Cu1 Th2 Th2 54.46(3) . 4
Cu1 Th2 Th2 124.73(3) 2_564 4
Cu1 Th2 Cu1 155.03(3) . 2_564
Cu1 Th2 Cu2 104.27(3) . .
Cu1 Th2 Cu2 71.01(6) . 2_565
Cu2 Th2 Th2 55.27(3) . 4
Cu2 Th2 Th2 125.48(3) 2_565 4
Cu2 Th2 Cu1 104.08(3) 2_565 2_564
Cu2 Th2 Cu1 69.45(6) . 2_564
Cu2 Th2 Cu2 155.06(3) 2_565 .
S2 Th2 Th2 89.08(5) . 4
S2 Th2 Cu1 90.50(11) . .
S2 Th2 Cu1 114.34(10) . 2_564
S2 Th2 Cu2 91.84(11) . 2_565
S2 Th2 Cu2 112.90(11) . .
S3 Th2 Th2 134.71(7) 2_564 4
S3 Th2 Cu1 93.89(10) 2_564 .
S3 Th2 Cu1 69.83(11) 2_564 2_564
S3 Th2 Cu2 117.42(11) 2_564 .
S3 Th2 Cu2 41.22(12) 2_564 2_565
S3 Th2 S2 126.47(12) 2_564 .
S3 Th2 S7 78.37(13) 2_564 .
S3 Th2 S7 80.19(14) 2_564 2_565
S4 Th2 Th2 136.46(10) 2_564 4
S4 Th2 Cu1 40.58(14) 2_564 2_564
S4 Th2 Cu1 160.47(16) 2_564 .
S4 Th2 Cu2 93.64(15) 2_564 .
S4 Th2 Cu2 95.86(11) 2_564 2_565
S4 Th2 S2 75.15(12) 2_564 .
S4 Th2 S3 84.50(12) 2_564 2_564
S4 Th2 S6 157.55(18) 2_564 .
S4 Th2 S7 79.33(17) 2_564 .
S4 Th2 S7 119.56(16) 2_564 2_565
S4 Th2 S9 92.58(17) 2_564 .
S6 Th2 Th2 45.14(7) . 4
S6 Th2 Cu1 41.41(12) . .
S6 Th2 Cu1 117.22(12) . 2_564
S6 Th2 Cu2 93.81(10) . 2_565
S6 Th2 Cu2 69.98(12) . .
S6 Th2 S2 124.78(11) . .
S6 Th2 S3 89.57(11) . 2_564
S6 Th2 S7 80.45(14) . 2_565
S6 Th2 S7 78.26(14) . .
S7 Th2 Th2 90.16(5) 2_565 4
S7 Th2 Th2 89.91(5) . 4
S7 Th2 Cu1 41.35(7) 2_565 .
S7 Th2 Cu1 40.46(8) . 2_564
S7 Th2 Cu1 119.49(9) . .
S7 Th2 Cu1 144.28(6) 2_565 2_564
S7 Th2 Cu2 144.66(6) 2_565 .
S7 Th2 Cu2 41.18(7) 2_565 2_565
S7 Th2 Cu2 40.49(8) . .
S7 Th2 Cu2 119.38(9) . 2_565
S7 Th2 S2 68.86(15) 2_565 .
S7 Th2 S2 141.42(16) . .
S7 Th2 S7 149.71(7) 2_565 .
S9 Th2 Th2 43.88(9) . 4
S9 Th2 Cu1 95.84(11) . .
S9 Th2 Cu1 94.00(14) . 2_564
S9 Th2 Cu2 160.16(16) . 2_565
S9 Th2 Cu2 41.02(14) . .
S9 Th2 S2 73.01(12) . .
S9 Th2 S3 158.16(18) . 2_564
S9 Th2 S6 84.93(12) . .
S9 Th2 S7 79.82(17) . .
S9 Th2 S7 119.46(16) . 2_565
Cu3 Th3 Th1 54.58(8) 2 2_565
Cu3 Th3 Th1 124.65(19) 4_556 2_565
Cu3 Th3 Th1 55.09(8) 1_556 2_565
Cu3 Th3 Th1 125.47(18) 3_455 2_565
Cu3 Th3 Cu3 154.66(6) 2 4_556
Cu3 Th3 Cu3 69.57(13) 1_556 4_556
Cu3 Th3 Cu3 70.89(12) 3_455 2
Cu3 Th3 Cu3 154.66(6) 3_455 1_556
Cu3 Th3 Cu3 104.009(18) 2 1_556
Cu3 Th3 Cu3 104.009(18) 3_455 4_556
S1 Th3 Th1 90.10(13) . 2_565
S1 Th3 Cu3 144.20(7) . 4_556
S1 Th3 Cu3 40.97(8) . 3_455
S1 Th3 Cu3 144.20(7) . 1_556
S1 Th3 Cu3 40.97(8) . 2
S1 Th3 S4 70.4(2) . .
S2 Th3 Th1 43.86(9) 2_565 2_565
S2 Th3 Th1 136.25(18) 3_465 2_565
S2 Th3 Cu3 40.78(13) 3_465 4_556
S2 Th3 Cu3 96.10(11) 2_565 2
S2 Th3 Cu3 40.78(13) 2_565 1_556
S2 Th3 Cu3 93.8(2) 2_565 4_556
S2 Th3 Cu3 96.10(11) 3_465 3_455
S2 Th3 Cu3 93.8(2) 3_465 1_556
S2 Th3 Cu3 160.6(2) 3_465 2
S2 Th3 Cu3 160.6(2) 2_565 3_455
S2 Th3 S1 120.13(18) 3_465 .
S2 Th3 S1 120.13(18) 2_565 .
S2 Th3 S2 92.4(2) 2_565 3_465
S2 Th3 S4 73.68(10) 3_465 .
S2 Th3 S4 73.68(10) 2_565 .
S2 Th3 S5 84.30(12) 2_565 2
S2 Th3 S5 158.6(3) 2_565 3_455
S2 Th3 S5 84.30(12) 3_465 3_455
S2 Th3 S5 158.6(3) 3_465 2
S2 Th3 S8 79.0(2) 3_465 1_546
S2 Th3 S8 79.0(2) 2_565 1_546
S4 Th3 Th1 90.21(5) . 2_565
S4 Th3 Cu3 92.01(18) . 3_455
S4 Th3 Cu3 113.18(14) . 4_556
S4 Th3 Cu3 92.01(18) . 2
S4 Th3 Cu3 113.18(14) . 1_556
S5 Th3 Th1 135.39(9) 3_455 2_565
S5 Th3 Th1 44.30(8) 2 2_565
S5 Th3 Cu3 93.79(15) 2 3_455
S5 Th3 Cu3 69.98(13) 3_455 4_556
S5 Th3 Cu3 118.16(17) 3_455 1_556
S5 Th3 Cu3 69.98(13) 2 1_556
S5 Th3 Cu3 93.79(15) 3_455 2
S5 Th3 Cu3 40.37(13) 2 2
S5 Th3 Cu3 118.16(17) 2 4_556
S5 Th3 Cu3 40.37(13) 3_455 3_455
S5 Th3 S1 79.20(17) 2 .
S5 Th3 S1 79.20(17) 3_455 .
S5 Th3 S4 124.96(16) 2 .
S5 Th3 S4 124.96(16) 3_455 .
S5 Th3 S5 91.09(16) 3_455 2
S5 Th3 S8 79.61(14) 3_455 1_546
S5 Th3 S8 79.61(14) 2 1_546
S8 Th3 Th1 89.82(12) 1_546 2_565
S8 Th3 Cu3 119.74(8) 1_546 2
S8 Th3 Cu3 40.11(9) 1_546 1_556
S8 Th3 Cu3 40.11(9) 1_546 4_556
S8 Th3 Cu3 119.74(8) 1_546 3_455
S8 Th3 S1 149.56(14) 1_546 .
S8 Th3 S4 140.0(3) 1_546 .
Sr3 Sr1 Sr3 179.18(5) 2_564 2_464
Cu2 Sr1 Sr3 90.15(2) . 2_464
Cu2 Sr1 Sr3 90.15(2) . 2_564
Cu3 Sr1 Sr3 128.38(5) . 2_464
Cu3 Sr1 Sr3 51.73(4) . 2_564
Cu3 Sr1 Sr3 51.73(4) 4 2_464
Cu3 Sr1 Sr3 128.38(5) 4 2_564
Cu3 Sr1 Cu2 133.48(7) . .
Cu3 Sr1 Cu2 133.48(7) 4 .
Cu3 Sr1 Cu3 76.65(7) 4 .
S2 Sr1 Sr3 48.41(9) 3_464 2_464
S2 Sr1 Sr3 132.33(10) 2_564 2_464
S2 Sr1 Sr3 132.33(10) 3_464 2_564
S2 Sr1 Sr3 48.41(9) 2_564 2_564
S2 Sr1 Cu2 93.30(10) 3_464 .
S2 Sr1 Cu2 93.30(10) 2_564 .
S2 Sr1 Cu3 42.82(9) 3_464 4
S2 Sr1 Cu3 95.49(9) 2_564 4
S2 Sr1 Cu3 95.49(9) 3_464 .
S2 Sr1 Cu3 42.82(9) 2_564 .
S2 Sr1 S2 83.92(18) 3_464 2_564
S5 Sr1 Sr3 47.94(8) 4 2_464
S5 Sr1 Sr3 131.44(9) 4 2_564
S5 Sr1 Sr3 47.94(8) . 2_564
S5 Sr1 Sr3 131.44(9) . 2_464
S5 Sr1 Cu2 131.61(9) 4 .
S5 Sr1 Cu2 131.61(9) . .
S5 Sr1 Cu3 94.82(10) . 4
S5 Sr1 Cu3 42.12(12) 4 4
S5 Sr1 Cu3 42.12(12) . .
S5 Sr1 Cu3 94.82(10) 4 .
S5 Sr1 S2 76.62(15) 4 3_464
S5 Sr1 S2 131.23(14) . 3_464
S5 Sr1 S2 131.23(14) 4 2_564
S5 Sr1 S2 76.62(15) . 2_564
S5 Sr1 S5 83.50(16) . 4
S6 Sr1 Sr3 89.68(3) . 2_464
S6 Sr1 Sr3 89.68(3) . 2_564
S6 Sr1 Cu2 72.67(11) . .
S6 Sr1 Cu3 124.38(9) . 4
S6 Sr1 Cu3 124.38(9) . .
S6 Sr1 S2 136.46(9) . 2_564
S6 Sr1 S2 136.46(9) . 3_464
S6 Sr1 S5 82.72(15) . .
S6 Sr1 S5 82.72(15) . 4
S6 Sr1 S7 76.23(15) . 4
S6 Sr1 S7 76.23(15) . .
S7 Sr1 Sr3 133.01(8) . 2_464
S7 Sr1 Sr3 47.27(8) . 2_564
S7 Sr1 Sr3 133.01(8) 4 2_564
S7 Sr1 Sr3 47.27(8) 4 2_464
S7 Sr1 Cu2 42.90(8) . .
S7 Sr1 Cu2 42.90(8) 4 .
S7 Sr1 Cu3 159.04(16) . 4
S7 Sr1 Cu3 95.16(8) . .
S7 Sr1 Cu3 159.04(16) 4 .
S7 Sr1 Cu3 95.16(8) 4 4
S7 Sr1 S2 120.82(17) . 3_464
S7 Sr1 S2 66.58(13) . 2_564
S7 Sr1 S2 66.58(13) 4 3_464
S7 Sr1 S2 120.82(17) 4 2_564
S7 Sr1 S5 91.51(11) 4 4
S7 Sr1 S5 158.83(19) 4 .
S7 Sr1 S5 91.51(11) . .
S7 Sr1 S5 158.82(19) . 4
S7 Sr1 S7 85.74(15) . 4
Sr2 Sr2 Sr2 180.0 4 4_655
Cu1 Sr2 Sr2 128.15(3) . 4_655
Cu1 Sr2 Sr2 51.85(3) . 4
Cu1 Sr2 Cu3 133.00(8) . 2
Cu2 Sr2 Sr2 51.48(3) 2_565 4_655
Cu2 Sr2 Sr2 128.52(3) 2_565 4
Cu2 Sr2 Cu1 76.68(6) 2_565 .
Cu2 Sr2 Cu3 132.72(8) 2_565 2
Cu3 Sr2 Sr2 90.06(3) 2 4_655
Cu3 Sr2 Sr2 89.95(3) 2 4
S1 Sr2 Sr2 132.83(7) . 4_655
S1 Sr2 Sr2 47.17(7) . 4
S1 Sr2 Cu1 95.60(8) . .
S1 Sr2 Cu2 159.63(15) . 2_565
S1 Sr2 Cu3 42.89(7) . 2
S1 Sr2 S3 157.13(17) . 2_564
S1 Sr2 S4 68.98(13) . .
S1 Sr2 S5 74.59(15) . .
S1 Sr2 S6 90.39(10) . .
S1 Sr2 S8 85.66(11) . 2_565
S1 Sr2 S9 120.78(18) . 2_565
S3 Sr2 Sr2 47.36(7) 2_564 4_655
S3 Sr2 Sr2 132.64(7) 2_564 4
S3 Sr2 Cu1 96.18(9) 2_564 .
S3 Sr2 Cu2 43.16(12) 2_564 2_565
S3 Sr2 Cu3 130.67(9) 2_564 2
S3 Sr2 S4 131.12(14) 2_564 .
S3 Sr2 S6 84.95(12) 2_564 .
S3 Sr2 S9 77.80(15) 2_564 2_565
S4 Sr2 Sr2 130.23(9) . 4_655
S4 Sr2 Sr2 49.78(9) . 4
S4 Sr2 Cu1 42.41(11) . .
S4 Sr2 Cu2 93.61(10) . 2_565
S4 Sr2 Cu3 93.52(12) . 2
S4 Sr2 S9 80.64(17) . 2_565
S5 Sr2 Sr2 90.75(6) . 4_655
S5 Sr2 Sr2 89.25(6) . 4
S5 Sr2 Cu1 124.33(10) . .
S5 Sr2 Cu2 125.39(10) . 2_565
S5 Sr2 Cu3 73.09(10) . 2
S5 Sr2 S3 82.58(15) . 2_564
S5 Sr2 S4 137.53(10) . .
S5 Sr2 S6 81.63(14) . .
S5 Sr2 S9 138.57(11) . 2_565
S6 Sr2 Sr2 132.30(7) . 4_655
S6 Sr2 Sr2 47.70(7) . 4
S6 Sr2 Cu1 43.13(12) . .
S6 Sr2 Cu2 96.23(9) . 2_565
S6 Sr2 Cu3 130.92(9) . 2
S6 Sr2 S4 77.59(15) . .
S6 Sr2 S9 131.60(14) . 2_565
S8 Sr2 Sr2 132.80(7) 2_565 4
S8 Sr2 Sr2 47.20(7) 2_565 4_655
S8 Sr2 Cu1 157.48(15) 2_565 .
S8 Sr2 Cu2 94.43(8) 2_565 2_565
S8 Sr2 Cu3 42.86(7) 2_565 2
S8 Sr2 S3 90.84(10) 2_565 2_564
S8 Sr2 S4 119.36(18) 2_565 .
S8 Sr2 S5 77.75(15) 2_565 .
S8 Sr2 S6 159.32(17) 2_565 .
S8 Sr2 S9 66.54(14) 2_565 2_565
S9 Sr2 Sr2 130.42(9) 2_565 4
S9 Sr2 Sr2 49.59(9) 2_565 4_655
S9 Sr2 Cu1 94.02(10) 2_565 .
S9 Sr2 Cu2 42.77(12) 2_565 2_565
S9 Sr2 Cu3 92.87(12) 2_565 2
Sr1 Sr3 Sr1 179.18(5) 2_465 2_565
Cu1 Sr3 Sr1 89.85(3) . 2_465
Cu1 Sr3 Sr1 89.85(2) . 2_565
Cu3 Sr3 Sr1 127.96(5) 2_565 2_465
Cu3 Sr3 Sr1 51.92(4) 3_465 2_465
Cu3 Sr3 Sr1 51.92(4) 2_565 2_565
Cu3 Sr3 Sr1 127.96(5) 3_465 2_565
Cu3 Sr3 Cu1 133.05(7) 3_465 .
Cu3 Sr3 Cu1 133.05(7) 2_565 .
Cu3 Sr3 Cu3 76.04(7) 2_565 3_465
S2 Sr3 Sr1 129.88(10) 4 2_565
S2 Sr3 Sr1 129.88(10) . 2_465
S2 Sr3 Sr1 49.38(9) 4 2_465
S2 Sr3 Sr1 49.38(9) . 2_565
S2 Sr3 Cu1 92.69(10) 4 .
S2 Sr3 Cu1 92.69(10) . .
S2 Sr3 Cu3 93.81(10) . 3_465
S2 Sr3 Cu3 43.15(9) . 2_565
S2 Sr3 Cu3 43.15(9) 4 3_465
S2 Sr3 Cu3 93.81(10) 4 2_565
S2 Sr3 S2 80.50(18) . 4
S3 Sr3 Sr1 90.32(3) . 2_565
S3 Sr3 Sr1 90.32(3) . 2_465
S3 Sr3 Cu1 73.19(11) . .
S3 Sr3 Cu3 125.02(9) . 2_565
S3 Sr3 Cu3 125.02(9) . 3_465
S3 Sr3 S2 137.97(9) . 4
S3 Sr3 S2 137.97(9) . .
S3 Sr3 S5 83.32(15) . 2_565
S3 Sr3 S5 83.32(15) . 3_465
S3 Sr3 S7 76.69(15) . 2_565
S3 Sr3 S7 76.69(15) . 3_465
S5 Sr3 Sr1 133.62(9) 3_465 2_565
S5 Sr3 Sr1 133.62(9) 2_565 2_465
S5 Sr3 Sr1 46.99(8) 2_565 2_565
S5 Sr3 Sr1 46.99(8) 3_465 2_465
S5 Sr3 Cu1 130.84(9) 3_465 .
S5 Sr3 Cu1 130.84(9) 2_565 .
S5 Sr3 Cu3 95.83(10) 2_565 3_465
S5 Sr3 Cu3 95.83(10) 3_465 2_565
S5 Sr3 Cu3 41.97(12) 2_565 2_565
S5 Sr3 Cu3 41.97(12) 3_465 3_465
S5 Sr3 S2 130.97(14) 3_465 .
S5 Sr3 S2 76.65(15) 2_565 .
S5 Sr3 S2 76.65(15) 3_465 4
S5 Sr3 S2 130.97(14) 2_565 4
S5 Sr3 S5 86.63(16) 2_565 3_465
S7 Sr3 Sr1 132.77(8) 2_565 2_465
S7 Sr3 Sr1 46.94(8) 3_465 2_465
S7 Sr3 Sr1 132.77(8) 3_465 2_565
S7 Sr3 Sr1 46.94(8) 2_565 2_565
S7 Sr3 Cu1 42.94(8) 3_465 .
S7 Sr3 Cu1 42.94(8) 2_565 .
S7 Sr3 Cu3 157.93(16) 2_565 3_465
S7 Sr3 Cu3 95.04(8) 3_465 3_465
S7 Sr3 Cu3 95.04(8) 2_565 2_565
S7 Sr3 Cu3 157.93(16) 3_465 2_565
S7 Sr3 S2 66.99(13) 2_565 .
S7 Sr3 S2 119.27(17) 3_465 .
S7 Sr3 S2 66.99(13) 3_465 4
S7 Sr3 S2 119.27(17) 2_565 4
S7 Sr3 S5 160.00(18) 2_565 3_465
S7 Sr3 S5 90.31(12) 2_565 2_565
S7 Sr3 S5 160.00(18) 3_465 2_565
S7 Sr3 S5 90.31(11) 3_465 3_465
S7 Sr3 S7 85.84(15) 3_465 2_565
Th2 Cu1 Th2 69.45(6) 2_565 3_465
Th2 Cu1 Th2 107.722(16) 4 3_465
Th2 Cu1 Th2 165.15(8) . 3_465
Th2 Cu1 Th2 165.14(8) 4 2_565
Th2 Cu1 Th2 107.723(16) . 2_565
Th2 Cu1 Th2 71.07(6) 4 .
Sr2 Cu1 Th2 74.89(5) . .
Sr2 Cu1 Th2 117.22(9) 4 .
Sr2 Cu1 Th2 117.17(9) . 3_465
Sr2 Cu1 Th2 117.17(9) 4 2_565
Sr2 Cu1 Th2 75.69(5) 4 3_465
Sr2 Cu1 Th2 75.69(5) . 2_565
Sr2 Cu1 Th2 74.89(5) 4 4
Sr2 Cu1 Th2 117.22(9) . 4
Sr2 Cu1 Sr2 76.31(7) 4 .
Sr2 Cu1 Sr3 141.83(3) 4 .
Sr2 Cu1 Sr3 141.83(3) . .
Sr3 Cu1 Th2 83.41(7) . 3_465
Sr3 Cu1 Th2 83.41(7) . 2_565
Sr3 Cu1 Th2 81.77(6) . 4
Sr3 Cu1 Th2 81.77(6) . .
S4 Cu1 Th2 138.53(9) . .
S4 Cu1 Th2 51.74(12) . 2_565
S4 Cu1 Th2 51.74(12) . 3_465
S4 Cu1 Th2 138.53(9) . 4
S4 Cu1 Sr2 65.53(14) . 4
S4 Cu1 Sr2 65.53(14) . .
S4 Cu1 Sr3 123.08(19) . .
S4 Cu1 S6 111.9(2) . .
S4 Cu1 S7 104.02(18) . 2_565
S4 Cu1 S7 104.02(18) . 3_465
S6 Cu1 Th2 54.97(10) . .
S6 Cu1 Th2 54.98(10) . 4
S6 Cu1 Th2 137.09(8) . 2_565
S6 Cu1 Th2 137.09(8) . 3_465
S6 Cu1 Sr2 62.25(10) . 4
S6 Cu1 Sr2 62.25(10) . .
S6 Cu1 Sr3 125.02(16) . .
S6 Cu1 S7 107.27(19) . 3_465
S6 Cu1 S7 107.27(19) . 2_565
S7 Cu1 Th2 117.38(18) 2_565 4
S7 Cu1 Th2 56.07(18) 3_465 4
S7 Cu1 Th2 117.38(18) 3_465 .
S7 Cu1 Th2 115.05(19) 3_465 2_565
S7 Cu1 Th2 54.94(17) 2_565 2_565
S7 Cu1 Th2 56.07(18) 2_565 .
S7 Cu1 Th2 54.94(17) 3_465 3_465
S7 Cu1 Th2 115.05(19) 2_565 3_465
S7 Cu1 Sr2 80.70(12) 2_565 .
S7 Cu1 Sr2 156.99(14) 2_565 4
S7 Cu1 Sr2 80.69(12) 3_465 4
S7 Cu1 Sr2 156.99(14) 3_465 .
S7 Cu1 Sr3 61.18(12) 3_465 .
S7 Cu1 Sr3 61.18(12) 2_565 .
S7 Cu1 S7 122.3(2) 2_565 3_465
Th2 Cu2 Th2 107.619(17) 3_464 4
Th2 Cu2 Th2 70.95(6) 3_464 2_564
Th2 Cu2 Th2 164.57(8) 3_464 .
Th2 Cu2 Th2 164.57(8) 2_564 4
Th2 Cu2 Th2 107.619(16) 2_564 .
Th2 Cu2 Th2 69.46(6) . 4
Sr1 Cu2 Th2 83.60(7) . .
Sr1 Cu2 Th2 83.60(7) . 4
Sr1 Cu2 Th2 81.00(6) . 3_464
Sr1 Cu2 Th2 81.00(6) . 2_564
Sr2 Cu2 Th2 75.86(5) 3_464 4
Sr2 Cu2 Th2 117.73(9) 3_464 .
Sr2 Cu2 Th2 75.86(5) 2_564 .
Sr2 Cu2 Th2 117.73(9) 2_564 4
Sr2 Cu2 Th2 74.81(5) 2_564 2_564
Sr2 Cu2 Th2 117.44(9) 2_564 3_464
Sr2 Cu2 Th2 117.44(9) 3_464 2_564
Sr2 Cu2 Th2 74.81(5) 3_464 3_464
Sr2 Cu2 Sr1 141.43(3) 3_464 .
Sr2 Cu2 Sr1 141.43(3) 2_564 .
Sr2 Cu2 Sr2 77.05(7) 2_564 3_464
S3 Cu2 Th2 137.37(8) 1_554 4
S3 Cu2 Th2 55.08(10) 1_554 3_464
S3 Cu2 Th2 55.08(10) 1_554 2_564
S3 Cu2 Th2 137.37(8) 1_554 .
S3 Cu2 Sr1 124.27(16) 1_554 .
S3 Cu2 Sr2 62.36(10) 1_554 2_564
S3 Cu2 Sr2 62.36(10) 1_554 3_464
S3 Cu2 S7 107.33(19) 1_554 .
S3 Cu2 S7 107.33(19) 1_554 4
S3 Cu2 S9 111.9(2) 1_554 .
S7 Cu2 Th2 55.07(17) . .
S7 Cu2 Th2 55.87(18) . 2_564
S7 Cu2 Th2 55.87(18) 4 3_464
S7 Cu2 Th2 55.07(17) 4 4
S7 Cu2 Th2 116.75(18) 4 2_564
S7 Cu2 Th2 114.84(19) . 4
S7 Cu2 Th2 114.84(19) 4 .
S7 Cu2 Th2 116.76(18) . 3_464
S7 Cu2 Sr1 60.65(12) . .
S7 Cu2 Sr1 60.65(12) 4 .
S7 Cu2 Sr2 157.91(14) 4 2_564
S7 Cu2 Sr2 80.87(11) . 2_564
S7 Cu2 Sr2 157.91(14) . 3_464
S7 Cu2 Sr2 80.87(11) 4 3_464
S7 Cu2 S7 121.2(2) 4 .
S7 Cu2 S9 104.53(18) . .
S7 Cu2 S9 104.53(18) 4 .
S9 Cu2 Th2 138.67(9) . 3_464
S9 Cu2 Th2 52.11(12) . .
S9 Cu2 Th2 52.11(12) . 4
S9 Cu2 Th2 138.67(9) . 2_564
S9 Cu2 Sr1 123.85(19) . .
S9 Cu2 Sr2 65.69(13) . 3_464
S9 Cu2 Sr2 65.69(13) . 2_564
Th1 Cu3 Th1 165.47(8) 1_545 2_564
Th1 Cu3 Th3 107.66(9) 1_545 1_554
Th1 Cu3 Th3 69.40(6) 2_564 1_554
Th3 Cu3 Th1 107.94(10) 2_554 2_564
Th3 Cu3 Th1 71.13(6) 2_554 1_545
Th3 Cu3 Th3 165.44(9) 2_554 1_554
Sr1 Cu3 Th1 74.89(5) . 1_545
Sr1 Cu3 Th1 116.68(7) . 2_564
Sr1 Cu3 Th3 74.95(7) . 1_554
Sr1 Cu3 Th3 117.66(10) . 2_554
Sr1 Cu3 Sr2 141.61(5) . 2_554
Sr2 Cu3 Th1 83.63(6) 2_554 2_564
Sr2 Cu3 Th1 81.90(6) 2_554 1_545
Sr2 Cu3 Th3 83.77(7) 2_554 1_554
Sr2 Cu3 Th3 81.70(7) 2_554 2_554
Sr3 Cu3 Th1 75.79(6) 2_564 2_564
Sr3 Cu3 Th1 116.98(9) 2_564 1_545
Sr3 Cu3 Th3 116.93(8) 2_564 1_554
Sr3 Cu3 Th3 74.97(6) 2_564 2_554
Sr3 Cu3 Sr1 76.35(6) 2_564 .
Sr3 Cu3 Sr2 142.01(5) 2_564 2_554
S1 Cu3 Th1 119.28(17) 2_554 1_545
S1 Cu3 Th1 53.26(15) 2_554 2_564
S1 Cu3 Th3 58.0(2) 2_554 2_554
S1 Cu3 Th3 113.47(17) 2_554 1_554
S1 Cu3 Sr1 157.11(13) 2_554 .
S1 Cu3 Sr2 61.18(11) 2_554 2_554
S1 Cu3 Sr3 80.99(11) 2_554 2_564
S1 Cu3 S2 102.35(18) 2_554 2_564
S1 Cu3 S8 122.7(2) 2_554 1_545
S2 Cu3 Th1 138.21(11) 2_564 1_545
S2 Cu3 Th1 52.16(11) 2_564 2_564
S2 Cu3 Th3 136.85(11) 2_564 2_554
S2 Cu3 Th3 53.50(11) 2_564 1_554
S2 Cu3 Sr1 64.52(12) 2_564 .
S2 Cu3 Sr2 125.02(16) 2_564 2_554
S2 Cu3 Sr3 63.52(12) 2_564 2_564
S5 Cu3 Th1 138.17(11) . 2_564
S5 Cu3 Th1 53.97(11) . 1_545
S5 Cu3 Th3 56.04(12) . 2_554
S5 Cu3 Th3 135.59(11) . 1_554
S5 Cu3 Sr1 61.64(11) . .
S5 Cu3 Sr2 125.05(14) . 2_554
S5 Cu3 Sr3 63.01(11) . 2_564
S5 Cu3 S1 110.29(19) . 2_554
S5 Cu3 S2 109.9(2) . 2_564
S5 Cu3 S8 105.01(18) . 1_545
S8 Cu3 Th1 55.12(16) 1_545 1_545
S8 Cu3 Th1 116.04(19) 1_545 2_564
S8 Cu3 Th3 55.80(18) 1_545 1_554
S8 Cu3 Th3 116.77(16) 1_545 2_554
S8 Cu3 Sr1 79.95(11) 1_545 .
S8 Cu3 Sr2 61.68(11) 1_545 2_554
S8 Cu3 Sr3 156.29(13) 1_545 2_564
S8 Cu3 S2 106.16(18) 1_545 2_564
Th1 S1 Th3 153.61(18) 1_545 .
Th1 S1 Sr2 103.23(17) 1_545 .
Th1 S1 Sr2 103.23(17) 1_545 4
Sr2 S1 Th3 96.01(15) . .
Sr2 S1 Th3 96.01(15) 4 .
Sr2 S1 Sr2 85.65(13) . 4
Cu3 S1 Th1 86.29(16) 2 1_545
Cu3 S1 Th1 86.29(16) 3_455 1_545
Cu3 S1 Th3 81.00(18) 2 .
Cu3 S1 Th3 81.00(18) 3_455 .
Cu3 S1 Sr2 160.85(17) 3_455 .
Cu3 S1 Sr2 75.93(7) 2 .
Cu3 S1 Sr2 75.93(7) 3_455 4
Cu3 S1 Sr2 160.85(17) 2 4
Cu3 S1 Cu3 121.8(2) 3_455 2
Th1 S2 Th2 106.94(17) . .
Th1 S2 Th3 90.92(16) . 2_564
Th1 S2 Sr1 159.4(2) . 2_565
Th1 S2 Sr3 91.23(9) . .
Th2 S2 Sr1 93.12(11) . 2_565
Th2 S2 Sr3 94.67(11) . .
Th3 S2 Th2 104.87(18) 2_564 .
Th3 S2 Sr1 88.43(12) 2_564 2_565
Th3 S2 Sr3 158.8(2) 2_564 .
Sr3 S2 Sr1 82.21(16) . 2_565
Cu3 S2 Th1 86.74(14) 2_565 .
Cu3 S2 Th2 162.3(2) 2_565 .
Cu3 S2 Th3 85.72(15) 2_565 2_564
Cu3 S2 Sr1 72.66(15) 2_565 2_565
Cu3 S2 Sr3 73.33(15) 2_565 .
Th2 S3 Th2 89.42(13) 3_465 2_565
Th2 S3 Sr2 158.2(2) 2_565 3_465
Th2 S3 Sr2 88.58(5) 3_465 3_465
Th2 S3 Sr2 88.58(5) 2_565 2_565
Th2 S3 Sr2 158.2(2) 3_465 2_565
Th2 S3 Sr3 103.62(15) 3_465 .
Th2 S3 Sr3 103.62(15) 2_565 .
Sr2 S3 Sr2 85.29(14) 2_565 3_465
Sr3 S3 Sr2 97.96(13) . 2_565
Sr3 S3 Sr2 97.96(13) . 3_465
Cu2 S3 Th2 83.70(13) 1_556 3_465
Cu2 S3 Th2 83.70(13) 1_556 2_565
Cu2 S3 Sr2 74.48(14) 1_556 3_465
Cu2 S3 Sr2 74.48(14) 1_556 2_565
Cu2 S3 Sr3 169.5(2) 1_556 .
Th2 S4 Th2 92.91(19) 2_565 3_465
Th2 S4 Th3 106.3(2) 2_565 .
Th2 S4 Th3 106.3(2) 3_465 .
Th2 S4 Sr2 159.4(3) 2_565 4
Th2 S4 Sr2 89.99(6) 2_565 .
Th2 S4 Sr2 159.4(3) 3_465 .
Th2 S4 Sr2 89.99(6) 3_465 4
Th3 S4 Sr2 92.39(15) . .
Th3 S4 Sr2 92.39(15) . 4
Sr2 S4 Sr2 80.45(19) . 4
Cu1 S4 Th2 87.68(15) . 3_465
Cu1 S4 Th2 87.68(15) . 2_565
Cu1 S4 Th3 159.3(3) . .
Cu1 S4 Sr2 72.06(18) . 4
Cu1 S4 Sr2 72.06(18) . .
Th1 S5 Th3 89.95(13) 1_545 2_554
Th1 S5 Sr1 90.42(10) 1_545 .
Th1 S5 Sr2 103.09(17) 1_545 .
Th1 S5 Sr3 160.7(2) 1_545 2_564
Th3 S5 Sr1 159.7(3) 2_554 .
Th3 S5 Sr2 101.95(19) 2_554 .
Th3 S5 Sr3 87.92(10) 2_554 2_564
Sr1 S5 Sr2 97.70(14) . .
Sr1 S5 Sr3 85.07(14) . 2_564
Sr2 S5 Sr3 96.13(13) . 2_564
Cu3 S5 Th1 85.66(16) . 1_545
Cu3 S5 Th3 83.58(18) . 2_554
Cu3 S5 Sr1 76.24(16) . .
Cu3 S5 Sr2 169.5(2) . .
Cu3 S5 Sr3 75.02(15) . 2_564
Th2 S6 Th2 89.71(13) . 4
Th2 S6 Sr1 103.54(15) . .
Th2 S6 Sr1 103.54(15) 4 .
Th2 S6 Sr2 158.2(2) 4 .
Th2 S6 Sr2 88.80(5) 4 4
Th2 S6 Sr2 88.80(5) . .
Th2 S6 Sr2 158.2(2) . 4
Sr1 S6 Sr2 97.94(13) . 4
Sr1 S6 Sr2 97.94(13) . .
Sr2 S6 Sr2 84.61(14) 4 .
Cu1 S6 Th2 83.61(14) . .
Cu1 S6 Th2 83.61(13) . 4
Cu1 S6 Sr1 169.7(2) . .
Cu1 S6 Sr2 74.62(14) . .
Cu1 S6 Sr2 74.62(14) . 4
Th2 S7 Th2 153.68(19) 2_564 .
Th2 S7 Sr1 97.46(16) 2_564 .
Th2 S7 Sr1 101.90(18) . .
Th2 S7 Sr3 101.26(18) . 2_564
Th2 S7 Sr3 97.76(16) 2_564 2_564
Sr1 S7 Sr3 85.79(13) . 2_564
Cu1 S7 Th2 82.58(19) 2_564 2_564
Cu1 S7 Th2 84.60(17) 2_564 .
Cu1 S7 Sr1 161.47(19) 2_564 .
Cu1 S7 Sr3 75.88(10) 2_564 2_564
Cu2 S7 Th2 82.95(19) . 2_564
Cu2 S7 Th2 84.44(17) . .
Cu2 S7 Sr1 76.45(10) . .
Cu2 S7 Sr3 162.15(19) . 2_564
Cu2 S7 Cu1 121.7(2) . 2_564
Th1 S8 Th3 154.1(2) . 1_564
Th1 S8 Sr2 98.40(15) . 2_564
Th1 S8 Sr2 98.40(15) . 3_464
Th3 S8 Sr2 100.55(18) 1_564 2_564
Th3 S8 Sr2 100.55(18) 1_564 3_464
Sr2 S8 Sr2 85.59(13) 3_464 2_564
Cu3 S8 Th1 83.71(18) 4_565 .
Cu3 S8 Th1 83.71(18) 1_565 .
Cu3 S8 Th3 84.09(16) 1_565 1_564
Cu3 S8 Th3 84.09(16) 4_565 1_564
Cu3 S8 Sr2 161.03(17) 1_565 3_464
Cu3 S8 Sr2 75.47(7) 1_565 2_564
Cu3 S8 Sr2 161.03(17) 4_565 2_564
Cu3 S8 Sr2 75.47(7) 4_565 3_464
Cu3 S8 Cu3 123.5(2) 1_565 4_565
Th1 S9 Sr2 93.18(14) . 3_464
Th1 S9 Sr2 93.18(14) . 2_564
Th2 S9 Th1 106.98(19) . .
Th2 S9 Th1 106.97(19) 4 .
Th2 S9 Th2 92.24(18) 4 .
Th2 S9 Sr2 89.65(6) . 2_564
Th2 S9 Sr2 89.65(6) 4 3_464
Th2 S9 Sr2 158.2(3) . 3_464
Th2 S9 Sr2 158.2(3) 4 2_564
Sr2 S9 Sr2 80.83(18) 3_464 2_564
Cu2 S9 Th1 159.6(3) . .
Cu2 S9 Th2 86.87(15) . 4
Cu2 S9 Th2 86.87(15) . .
Cu2 S9 Sr2 71.55(17) . 2_564
Cu2 S9 Sr2 71.55(17) . 3_464

loop_
_geom_bond_atom_site_label_1
_geom_bond_atom_site_label_2
_geom_bond_distance
_geom_bond_site_symmetry_2
Th1 Th3 4.11463(15) 2_564
Th1 Cu3 3.543(4) 1_565
Th1 Cu3 3.605(4) 2_565
Th1 Cu3 3.605(4) 3_465
Th1 Cu3 3.543(4) 4_565
Th1 S1 2.895(6) 1_565
Th1 S2 2.851(5) 4
Th1 S2 2.852(5) .
Th1 S5 2.874(4) 4_565
Th1 S5 2.874(4) 1_565
Th1 S8 2.924(7) .
Th1 S9 3.029(6) .
Th2 Th2 4.1109(8) 4
Th2 Cu1 3.615(3) 2_564
Th2 Cu1 3.537(3) .
Th2 Cu2 3.608(3) .
Th2 Cu2 3.548(3) 2_565
Th2 S2 3.030(5) .
Th2 S3 2.927(3) 2_564
Th2 S4 2.841(4) 2_564
Th2 S6 2.914(3) .
Th2 S7 2.972(7) .
Th2 S7 2.959(7) 2_565
Th2 S9 2.852(4) .
Th3 Cu3 3.623(5) 1_556
Th3 Cu3 3.531(5) 3_455
Th3 Cu3 3.531(5) 2
Th3 Cu3 3.623(5) 4_556
Th3 S1 3.033(11) .
Th3 S2 2.921(5) 2_565
Th3 S2 2.921(5) 3_465
Th3 S4 3.053(6) .
Th3 S5 2.947(4) 2
Th3 S5 2.947(4) 3_455
Th3 S8 3.013(10) 1_546
Sr1 Sr3 4.11471(15) 2_564
Sr1 Sr3 4.11471(15) 2_464
Sr1 Cu2 3.362(3) .
Sr1 Cu3 3.333(2) 4
Sr1 Cu3 3.333(2) .
Sr1 S2 3.152(5) 2_564
Sr1 S2 3.152(5) 3_464
Sr1 S5 3.020(4) .
Sr1 S5 3.020(4) 4
Sr1 S6 3.004(6) .
Sr1 S7 3.015(4) .
Sr1 S7 3.015(4) 4
Sr2 Sr2 4.1274(17) 4_655
Sr2 Sr2 4.1018(17) 4
Sr2 Cu1 3.320(2) .
Sr2 Cu2 3.313(2) 2_565
Sr2 Cu3 3.340(3) 2
Sr2 S1 3.017(4) .
Sr2 S3 3.046(4) 2_564
Sr2 S4 3.176(6) .
Sr2 S5 3.043(6) .
Sr2 S6 3.047(4) .
Sr2 S8 3.038(4) 2_565
Sr2 S9 3.183(6) 2_565
Sr3 Cu1 3.354(3) .
Sr3 Cu3 3.324(2) 2_565
Sr3 Cu3 3.324(2) 3_465
Sr3 S2 3.106(5) 4
Sr3 S2 3.106(5) .
Sr3 S3 2.977(6) .
Sr3 S5 3.067(4) 3_465
Sr3 S5 3.067(4) 2_565
Sr3 S7 3.031(4) 3_465
Sr3 S7 3.031(4) 2_565
Cu1 S4 2.353(7) .
Cu1 S6 2.354(6) .
Cu1 S7 2.356(3) 3_465
Cu1 S7 2.356(3) 2_565
Cu2 S3 2.352(6) 1_554
Cu2 S7 2.354(3) .
Cu2 S7 2.354(3) 4
Cu2 S9 2.372(7) .
Cu3 S1 2.344(3) 2_554
Cu3 S2 2.373(6) 2_564
Cu3 S5 2.302(7) .
Cu3 S8 2.347(3) 1_545

loop_
_twin_individual_id
_twin_individual_mass_fraction_refined
1 0.50(3)
2 0.50(3)
